data_2008068
loop_
_publ_author_name
'Parvez, Masood'
'Gul, Waseem'
Atta-ur-Rahman
'Choudhary, M. Iqbal'
'Nasreen, Amber'
'Fatima, Nuzhat'

_publ_section_title
;
 Pseudaconitine
;
_journal_issue 1
_journal_name_full 'Acta Crystallographica Section C'
_journal_page_first 72
_journal_page_last 74
_journal_paper_doi 10.1107/S0108270198010129
_journal_volume 55
_journal_year 1999
_chemical_formula_moiety 'C36 H51 N O12'
_chemical_formula_sum 'C36 H51 N O12'
_chemical_formula_weight 689.78
_chemical_name_common Pseudaconitine
_chemical_name_systematic
;
[1\a,6\a,14\a(E),16\b]-20-Ethyl-1,6,16-trimethoxy-4-methoxymethyl-3,13-
dihydroxyaconitane-8,14-diyl 8-acetate 14-(3',4'-dimethoxybenzoate)
;
_space_group_IT_number 4
_symmetry_cell_setting monoclinic
_symmetry_space_group_name_Hall 'P 2yb'
_symmetry_space_group_name_H-M 'P 1 21 1'
_cell_angle_alpha 90.00
_cell_angle_beta 100.415(10)
_cell_angle_gamma 90.00
_cell_formula_units_Z 2
_cell_length_a 11.9156(12)
_cell_length_b 12.7033(19)
_cell_length_c 11.9651(17)
_cell_measurement_reflns_used 25
_cell_measurement_temperature 293.0(10)
_cell_measurement_theta_max 30
_cell_measurement_theta_min 20
_cell_volume 1781.3(4)
_computing_cell_refinement 'CAD-4 Software'
_computing_data_collection 'CAD-4 Software (Enraf-Nonius, 1989)'
_computing_data_reduction 'TEXSAN (Molecular Structure Corporation, 1994)'
_computing_molecular_graphics TEXSAN
_computing_publication_material SHELXL97
_computing_structure_refinement 'SHELXL97 (Sheldrick, 1997)'
_computing_structure_solution 'SAPI91 (Fan, 1991)'
_diffrn_ambient_temperature 293.0(10)
_diffrn_measurement_device_type 'Enraf-Nonius CAD-4'
_diffrn_measurement_method '\w/2\q scans'
_diffrn_radiation_monochromator graphite
_diffrn_radiation_source 'fine-focus sealed tube'
_diffrn_radiation_type 'Cu K\a'
_diffrn_radiation_wavelength 1.54178
_diffrn_reflns_av_R_equivalents 0.032
_diffrn_reflns_av_sigmaI/netI 0.032
_diffrn_reflns_limit_h_max 14
_diffrn_reflns_limit_h_min 0
_diffrn_reflns_limit_k_max 15
_diffrn_reflns_limit_k_min -15
_diffrn_reflns_limit_l_max 14
_diffrn_reflns_limit_l_min -14
_diffrn_reflns_number 6921
_diffrn_reflns_theta_max 68
_diffrn_reflns_theta_min 5
_diffrn_standards_decay_% 1.06
_diffrn_standards_interval_count 200
_diffrn_standards_number 3
_exptl_absorpt_coefficient_mu 0.796
_exptl_absorpt_correction_type none
_exptl_crystal_colour colorless
_exptl_crystal_density_diffrn 1.286
_exptl_crystal_density_meas ?
_exptl_crystal_description prism
_exptl_crystal_F_000 740
_exptl_crystal_size_max 0.40
_exptl_crystal_size_mid 0.38
_exptl_crystal_size_min 0.30
_refine_diff_density_max 0.357
_refine_diff_density_min -0.263
_refine_ls_abs_structure_details 'Flack (1983)'
_refine_ls_abs_structure_Flack '-0.2(2) (3385 Friedel pairs)'
_refine_ls_extinction_method none
_refine_ls_goodness_of_fit_ref 1.044
_refine_ls_hydrogen_treatment 'H atoms: see below'
_refine_ls_matrix_type full
_refine_ls_number_parameters 453
_refine_ls_number_reflns 6131
_refine_ls_number_restraints 3
_refine_ls_restrained_S_all 1.052
_refine_ls_R_factor_all 0.069
_refine_ls_R_factor_gt 0.057
_refine_ls_shift/su_max 0.012
_refine_ls_shift/su_mean 0.003
_refine_ls_structure_factor_coef Fsqd
_refine_ls_weighting_details 'w = 1/[\s^2^(Fo^2^)+(0.10P)^2^+0.38P] where P=(Fo^2^+2Fc^2^)/3'
_refine_ls_weighting_scheme calc
_refine_ls_wR_factor_ref 0.161
_reflns_number_gt 5242
_reflns_number_total 6131
_reflns_threshold_expression 'I > 2\s(I)'
_cod_data_source_file fg1489.cif
_cod_data_source_block Pseudaconitine
_cod_depositor_comments
;
The following automatic conversions were performed:

'_exptl_crystal_density_meas' value 'not measured' was changed to '?'
- the value is perceived as not measured.

Automatic conversion script
Id: cif_fix_values 3008 2015-01-20 13:52:24Z robertas 

The following automatic conversions were performed:

'_refine_ls_weighting_scheme' value 'calc w =
1/[\s^2^(Fo^2^)+(0.10P)^2^+0.38P] where P=(Fo^2^+2Fc^2^)/3' was
changed to 'calc'. New tag '_refine_ls_weighting_details' was
created. The value of the new tag was set to 'w =
1/[\s^2^(Fo^2^)+(0.10P)^2^+0.38P] where P=(Fo^2^+2Fc^2^)/3'.

Automatic conversion script
Id: cif_fix_values 3143 2015-03-26 13:38:13Z robertas 
;
_cod_original_sg_symbol_H-M 'P 21'
_cod_database_code 2008068

loop_
_symmetry_equiv_pos_as_xyz
'x, y, z'
'-x, y+1/2, -z'

loop_
_atom_site_label
_atom_site_fract_x
_atom_site_fract_y
_atom_site_fract_z
_atom_site_U_iso_or_equiv
_atom_site_adp_type
_atom_site_calc_flag
_atom_site_refinement_flags
_atom_site_occupancy
_atom_site_disorder_assembly
_atom_site_disorder_group
_atom_site_type_symbol
O1 0.9147(2) -0.2922(2) 0.2651(3) 0.0685(7) Uani d . 1 . . O
O2 1.3023(2) -0.1861(3) 0.3347(3) 0.0797(9) Uani d . 1 . . O
O3 1.2608(2) 0.0305(3) 0.4833(3) 0.0830(9) Uani d . 1 . . O
O4 1.0623(2) 0.1546(2) 0.2746(2) 0.0637(7) Uani d . 1 . . O
O5 0.7609(2) 0.1726(2) 0.2620(2) 0.0514(5) Uani d . 1 . . O
O6 0.7529(3) 0.2259(2) 0.0822(3) 0.0789(8) Uani d . 1 . . O
O7 0.5405(2) -0.1729(2) 0.3258(3) 0.0734(8) Uani d . 1 . . O
O8 0.4919(2) -0.0545(2) 0.1389(2) 0.0678(7) Uani d . 1 . . O
O9 0.5734(2) 0.0651(2) 0.3373(2) 0.0520(5) Uani d . 1 . . O
O10 0.6296(2) 0.1628(2) 0.4925(2) 0.0666(7) Uani d . 1 . . O
O11 0.3051(3) 0.4640(2) 0.1455(2) 0.0839(9) Uani d . 1 . . O
O12 0.3100(3) 0.2791(2) 0.0593(2) 0.0774(8) Uani d . 1 . . O
N1 1.0194(3) -0.0951(3) 0.1380(2) 0.0562(7) Uani d . 1 . . N
C1 0.9904(3) -0.2242(3) 0.3371(3) 0.0497(7) Uani d . 1 . . C
C2 1.1104(3) -0.2471(3) 0.3192(4) 0.0602(9) Uani d . 1 . . C
C3 1.1939(3) -0.1626(3) 0.3660(3) 0.0563(8) Uani d . 1 . . C
C4 1.1543(3) -0.0529(3) 0.3200(3) 0.0503(8) Uani d . 1 . . C
C5 1.0434(3) -0.0255(2) 0.3635(3) 0.0432(7) Uani d . 1 . . C
C6 0.9877(3) 0.0802(2) 0.3118(3) 0.0465(7) Uani d . 1 . . C
C7 0.8968(3) 0.0455(2) 0.2099(3) 0.0451(7) Uani d . 1 . . C
C8 0.7774(3) 0.0608(2) 0.2397(3) 0.0440(7) Uani d . 1 . . C
C9 0.7782(2) 0.0130(2) 0.3574(3) 0.0427(7) Uani d . 1 . . C
C10 0.8393(2) -0.0957(2) 0.3713(3) 0.0430(7) Uani d . 1 . . C
C11 0.9485(2) -0.1083(2) 0.3171(3) 0.0415(6) Uani d . 1 . . C
C12 0.7407(3) -0.1741(3) 0.3280(4) 0.0592(9) Uani d . 1 . . C
C13 0.6304(3) -0.1103(3) 0.2997(3) 0.0529(8) Uani d . 1 . . C
C14 0.6574(3) -0.0150(3) 0.3753(3) 0.0477(7) Uani d . 1 . . C
C15 0.6784(3) 0.0200(3) 0.1475(3) 0.0521(8) Uani d . 1 . . C
C16 0.6106(3) -0.0768(3) 0.1746(3) 0.0535(8) Uani d . 1 . . C
C17 0.9228(3) -0.0722(2) 0.1939(3) 0.0473(7) Uani d . 1 . . C
C18 1.2510(3) 0.0221(3) 0.3638(4) 0.0652(10) Uani d . 1 . . C
C19 1.1293(3) -0.0506(3) 0.1887(3) 0.0592(9) Uani d . 1 . . C
C20 0.9126(5) -0.3952(4) 0.3023(6) 0.1059(18) Uani d . 1 . . C
C21 1.3575(4) 0.0847(4) 0.5352(5) 0.0898(14) Uani d . 1 . . C
C22 1.0869(5) 0.2417(4) 0.3406(5) 0.0979(16) Uani d . 1 . . C
C23 0.7522(3) 0.2447(3) 0.1780(3) 0.0595(9) Uani d . 1 . . C
C24 0.7402(5) 0.3529(3) 0.2282(5) 0.0864(14) Uani d . 1 . . C
C25 0.4337(8) -0.1301(9) 0.0663(9) 0.0758(17) Uiso d P 0.548(11) A 1 C
C25A 0.4433(9) -0.0834(11) 0.0281(10) 0.0758(17) Uiso d P 0.452(11) A 2 C
C26 0.5729(3) 0.1526(3) 0.3980(3) 0.0535(8) Uani d . 1 . . C
C27 0.4969(3) 0.2335(3) 0.3352(3) 0.0524(8) Uani d . 1 . . C
C28 0.4880(4) 0.3311(3) 0.3835(3) 0.0678(10) Uani d . 1 . . C
C29 0.4237(4) 0.4095(3) 0.3223(3) 0.0708(11) Uani d . 1 . . C
C30 0.3679(3) 0.3916(3) 0.2137(3) 0.0629(9) Uani d . 1 . . C
C31 0.3712(3) 0.2900(3) 0.1662(3) 0.0550(8) Uani d . 1 . . C
C32 0.4363(3) 0.2131(3) 0.2261(3) 0.0526(8) Uani d . 1 . . C
C33 0.3055(6) 0.5702(4) 0.1855(5) 0.110(2) Uani d . 1 . . C
C34 0.2995(6) 0.1778(4) 0.0126(4) 0.0999(17) Uani d . 1 . . C
C35 0.9942(6) -0.0861(7) 0.0168(4) 0.120(2) Uani d D 1 . . C
C36 1.0392(17) -0.1395(16) -0.0698(13) 0.188(6) Uiso d PD 0.535(12) B 1 C
C36A 0.986(2) 0.0054(13) -0.0559(17) 0.188(6) Uiso d PD 0.465(12) B 2 C
H02 1.3347 -0.2320 0.3767 0.085(2) Uiso calc R 1 . . H
H07 0.4824 -0.1620 0.2790 0.085(2) Uiso calc R 1 . . H
H1 0.9865 -0.2419 0.4134 0.085(2) Uiso calc R 1 . . H
H2A 1.1348 -0.3121 0.3547 0.085(2) Uiso calc R 1 . . H
H2B 1.1099 -0.2545 0.2401 0.085(2) Uiso calc R 1 . . H
H3 1.2027 -0.1622 0.4465 0.085(2) Uiso calc R 1 . . H
H5 1.0566 -0.0233 0.4442 0.085(2) Uiso calc R 1 . . H
H6 0.9504 0.1129 0.3663 0.085(2) Uiso calc R 1 . . H
H7 0.9040 0.0845 0.1438 0.085(2) Uiso calc R 1 . . H
H9 0.8133 0.0601 0.4149 0.085(2) Uiso calc R 1 . . H
H10 0.8619 -0.1076 0.4506 0.085(2) Uiso calc R 1 . . H
H12A 0.7549 -0.2100 0.2623 0.085(2) Uiso calc R 1 . . H
H12B 0.7347 -0.2248 0.3850 0.085(2) Uiso calc R 1 . . H
H14 0.6575 -0.0327 0.4524 0.085(2) Uiso calc R 1 . . H
H15A 0.6259 0.0762 0.1284 0.085(2) Uiso calc R 1 . . H
H15B 0.7092 0.0043 0.0815 0.085(2) Uiso calc R 1 . . H
H16 0.6298 -0.1344 0.1310 0.085(2) Uiso calc R 1 . . H
H17 0.8563 -0.1067 0.1550 0.085(2) Uiso calc R 1 . . H
H18A 1.3203 -0.0036 0.3454 0.085(2) Uiso calc R 1 . . H
H18B 1.2358 0.0893 0.3295 0.085(2) Uiso calc R 1 . . H
H19A 1.1322 0.0203 0.1642 0.085(2) Uiso calc R 1 . . H
H19B 1.1877 -0.0883 0.1614 0.085(2) Uiso calc R 1 . . H
H20A 0.9834 -0.4282 0.2987 0.085(2) Uiso calc R 1 . . H
H20B 0.8527 -0.4323 0.2553 0.085(2) Uiso calc R 1 . . H
H20C 0.9002 -0.3960 0.3785 0.085(2) Uiso calc R 1 . . H
H21A 1.4237 0.0462 0.5264 0.085(2) Uiso calc R 1 . . H
H21B 1.3558 0.0929 0.6138 0.085(2) Uiso calc R 1 . . H
H21C 1.3591 0.1520 0.5010 0.085(2) Uiso calc R 1 . . H
H22A 1.0185 0.2791 0.3438 0.085(2) Uiso calc R 1 . . H
H22B 1.1375 0.2858 0.3090 0.085(2) Uiso calc R 1 . . H
H22C 1.1218 0.2212 0.4151 0.085(2) Uiso calc R 1 . . H
H24A 0.7553 0.4053 0.1763 0.085(2) Uiso calc R 1 . . H
H24B 0.7930 0.3597 0.2975 0.085(2) Uiso calc R 1 . . H
H24C 0.6648 0.3614 0.2423 0.085(2) Uiso calc R 1 . . H
H25A 0.3561 -0.1097 0.0444 0.085(2) Uiso calc PR 0.548(11) A 1 H
H25B 0.4376 -0.1960 0.1044 0.085(2) Uiso calc PR 0.548(11) A 1 H
H25C 0.4677 -0.1363 0.0007 0.085(2) Uiso calc PR 0.548(11) A 1 H
H25D 0.3627 -0.0869 0.0212 0.085(2) Uiso calc PR 0.452(11) A 2 H
H25E 0.4717 -0.1504 0.0113 0.085(2) Uiso calc PR 0.452(11) A 2 H
H25F 0.4624 -0.0327 -0.0238 0.085(2) Uiso calc PR 0.452(11) A 2 H
H28 0.5261 0.3444 0.4590 0.085(2) Uiso calc R 1 . . H
H29 0.4182 0.4766 0.3561 0.085(2) Uiso calc R 1 . . H
H32 0.4402 0.1454 0.1935 0.085(2) Uiso calc R 1 . . H
H33A 0.2729 0.5725 0.2523 0.085(2) Uiso calc R 1 . . H
H33B 0.2621 0.6131 0.1286 0.085(2) Uiso calc R 1 . . H
H33C 0.3818 0.5954 0.2023 0.085(2) Uiso calc R 1 . . H
H34A 0.3707 0.1564 -0.0051 0.085(2) Uiso calc R 1 . . H
H34B 0.2433 0.1780 -0.0547 0.085(2) Uiso calc R 1 . . H
H34C 0.2775 0.1301 0.0659 0.085(2) Uiso calc R 1 . . H
H35A 0.9147 -0.1022 -0.0027 0.085 Uiso d P 0.54 . . H
H35B 1.0006 -0.0136 0.0020 0.085 Uiso d P 0.54 . . H
H35C 0.9217 -0.1198 -0.0037 0.085 Uiso d P 0.46 . . H
H35D 1.0470 -0.1320 -0.0088 0.085 Uiso d P 0.46 . . H
H36A 1.1189 -0.1270 -0.0603 0.085(2) Uiso calc PR 0.535(12) B 1 H
H36B 1.0029 -0.1143 -0.1421 0.085(2) Uiso calc PR 0.535(12) B 1 H
H36C 1.0257 -0.2129 -0.0649 0.085(2) Uiso calc PR 0.535(12) B 1 H
H36D 1.0587 0.0378 -0.0489 0.085(2) Uiso calc PR 0.465(12) B 2 H
H36E 0.9331 0.0539 -0.0341 0.085(2) Uiso calc PR 0.465(12) B 2 H
H36F 0.9603 -0.0154 -0.1326 0.085(2) Uiso calc PR 0.465(12) B 2 H

loop_
_atom_site_aniso_label
_atom_site_aniso_U_11
_atom_site_aniso_U_22
_atom_site_aniso_U_33
_atom_site_aniso_U_12
_atom_site_aniso_U_13
_atom_site_aniso_U_23
O1 0.0583(14) 0.0452(13) 0.102(2) -0.0019(11) 0.0146(14) -0.0098(13)
O2 0.0499(14) 0.092(2) 0.104(2) 0.0200(14) 0.0312(15) 0.0309(17)
O3 0.0559(15) 0.109(2) 0.084(2) -0.0252(16) 0.0110(14) -0.0120(18)
O4 0.0682(15) 0.0501(14) 0.0760(16) -0.0179(12) 0.0214(13) 0.0048(13)
O5 0.0571(13) 0.0370(11) 0.0579(13) 0.0029(10) 0.0048(10) 0.0020(10)
O6 0.112(2) 0.0557(16) 0.0641(18) 0.0072(16) 0.0016(15) 0.0171(14)
O7 0.0444(13) 0.0674(17) 0.109(2) -0.0081(13) 0.0164(13) 0.0107(16)
O8 0.0452(13) 0.0772(18) 0.0750(17) -0.0024(12) -0.0051(12) -0.0196(14)
O9 0.0463(11) 0.0499(13) 0.0579(13) 0.0081(10) 0.0048(10) -0.0075(11)
O10 0.0650(15) 0.0694(16) 0.0601(15) 0.0121(13) -0.0027(12) -0.0119(13)
O11 0.106(2) 0.0676(19) 0.0730(18) 0.0275(17) 0.0040(16) -0.0005(15)
O12 0.093(2) 0.0639(17) 0.0663(17) 0.0007(15) -0.0107(15) 0.0011(14)
N1 0.0580(16) 0.0669(19) 0.0463(15) 0.0041(14) 0.0167(12) -0.0005(13)
C1 0.0498(17) 0.0411(16) 0.0594(19) 0.0051(14) 0.0135(15) 0.0075(14)
C2 0.0544(19) 0.0521(19) 0.078(2) 0.0153(16) 0.0214(17) 0.0085(17)
C3 0.0398(16) 0.065(2) 0.067(2) 0.0072(16) 0.0169(15) 0.0112(18)
C4 0.0411(16) 0.0544(19) 0.0586(19) 0.0008(14) 0.0179(14) 0.0089(16)
C5 0.0412(15) 0.0426(16) 0.0465(16) -0.0039(13) 0.0102(12) 0.0021(13)
C6 0.0451(15) 0.0426(17) 0.0528(17) -0.0035(13) 0.0112(13) 0.0060(14)
C7 0.0468(16) 0.0440(17) 0.0447(16) -0.0008(13) 0.0091(13) 0.0056(13)
C8 0.0468(16) 0.0352(14) 0.0487(16) 0.0003(13) 0.0049(13) -0.0001(13)
C9 0.0381(15) 0.0397(15) 0.0494(16) 0.0022(12) 0.0055(12) 0.0044(13)
C10 0.0418(15) 0.0397(16) 0.0492(17) 0.0004(13) 0.0129(13) 0.0083(13)
C11 0.0377(14) 0.0386(15) 0.0488(16) -0.0006(12) 0.0096(12) 0.0019(13)
C12 0.0408(16) 0.0427(18) 0.093(3) -0.0022(14) 0.0092(17) 0.0096(18)
C13 0.0384(15) 0.0426(16) 0.079(2) 0.0013(14) 0.0132(15) 0.0021(16)
C14 0.0400(15) 0.0483(17) 0.0552(18) 0.0019(13) 0.0095(13) 0.0027(14)
C15 0.0502(17) 0.0501(18) 0.0525(18) 0.0029(15) -0.0002(14) -0.0008(15)
C16 0.0461(17) 0.0472(18) 0.066(2) -0.0001(14) 0.0076(15) -0.0120(16)
C17 0.0538(18) 0.0425(16) 0.0467(17) 0.0004(14) 0.0121(14) 0.0002(13)
C18 0.0474(18) 0.070(2) 0.080(3) -0.0057(18) 0.0184(17) 0.005(2)
C19 0.060(2) 0.063(2) 0.061(2) 0.0064(17) 0.0268(17) 0.0115(18)
C20 0.102(4) 0.043(2) 0.175(6) -0.008(2) 0.030(4) -0.005(3)
C21 0.061(2) 0.079(3) 0.123(4) -0.005(2) 0.002(2) -0.024(3)
C22 0.103(4) 0.067(3) 0.130(4) -0.033(3) 0.040(3) -0.012(3)
C23 0.065(2) 0.0469(19) 0.063(2) 0.0031(16) 0.0016(17) 0.0096(17)
C24 0.109(4) 0.044(2) 0.101(3) 0.009(2) 0.005(3) 0.007(2)
C26 0.0466(17) 0.0549(19) 0.059(2) 0.0041(15) 0.0087(16) -0.0055(16)
C27 0.0474(17) 0.0544(19) 0.0553(19) 0.0083(15) 0.0092(15) -0.0056(16)
C28 0.079(3) 0.061(2) 0.058(2) 0.020(2) 0.0002(18) -0.0107(18)
C29 0.086(3) 0.061(2) 0.063(2) 0.023(2) 0.007(2) -0.0152(19)
C30 0.067(2) 0.060(2) 0.062(2) 0.0206(18) 0.0122(17) 0.0042(18)
C31 0.0529(19) 0.058(2) 0.0527(19) 0.0024(16) 0.0065(15) 0.0000(16)
C32 0.0478(17) 0.0528(19) 0.0593(19) -0.0020(15) 0.0151(15) -0.0056(16)
C33 0.153(5) 0.078(3) 0.090(3) 0.053(4) -0.001(3) -0.004(3)
C34 0.139(5) 0.069(3) 0.079(3) -0.017(3) -0.013(3) 0.006(2)
C35 0.116(4) 0.192(7) 0.061(3) -0.011(5) 0.039(3) 0.002(4)

loop_
_atom_type_symbol
_atom_type_description
_atom_type_scat_dispersion_real
_atom_type_scat_dispersion_imag
_atom_type_scat_source
C C 0.0181 0.0091 'International Tables Vol C Tables 4.2.6.8 and 6.1.1.4'
H H 0.0000 0.0000 'International Tables Vol C Tables 4.2.6.8 and 6.1.1.4'
N N 0.0311 0.0180 'International Tables Vol C Tables 4.2.6.8 and 6.1.1.4'
O O 0.0492 0.0322 'International Tables Vol C Tables 4.2.6.8 and 6.1.1.4'

loop_
_geom_angle_atom_site_label_1
_geom_angle_atom_site_label_2
_geom_angle_atom_site_label_3
_geom_angle
_geom_angle_publ_flag
C20 O1 C1 115.2(4) n
C21 O3 C18 113.6(4) n
C22 O4 C6 116.1(3) n
C23 O5 C8 121.2(3) n
C25A O8 C25 32.1(5) n
C25A O8 C16 116.7(5) n
C25 O8 C16 113.8(4) n
C26 O9 C14 119.3(2) n
C30 O11 C33 117.9(3) n
C31 O12 C34 117.6(3) n
C35 N1 C19 113.5(4) n
C35 N1 C17 114.1(4) n
C19 N1 C17 117.2(3) n
O1 C1 C2 108.0(3) n
O1 C1 C11 109.3(3) n
C2 C1 C11 116.4(3) n
C3 C2 C1 112.9(3) n
O2 C3 C2 108.7(3) n
O2 C3 C4 109.0(3) n
C2 C3 C4 111.9(3) n
C18 C4 C3 106.3(3) n
C18 C4 C5 112.7(3) n
C3 C4 C5 108.0(2) n
C18 C4 C19 109.5(3) n
C3 C4 C19 111.8(3) n
C5 C4 C19 108.6(3) n
C4 C5 C11 109.5(3) n
C4 C5 C6 112.7(2) n
C11 C5 C6 101.9(2) n
O4 C6 C7 109.4(3) n
O4 C6 C5 116.5(3) n
C7 C6 C5 104.7(2) n
C6 C7 C17 104.3(3) n
C6 C7 C8 109.1(2) n
C17 C7 C8 111.4(2) n
O5 C8 C9 101.3(2) n
O5 C8 C7 108.9(2) n
C9 C8 C7 108.1(2) n
O5 C8 C15 110.1(2) n
C9 C8 C15 113.5(3) n
C7 C8 C15 114.1(3) n
C8 C9 C14 111.7(2) n
C8 C9 C10 112.0(3) n
C14 C9 C10 102.2(2) n
C9 C10 C12 102.8(2) n
C9 C10 C11 117.1(2) n
C12 C10 C11 115.5(3) n
C17 C11 C1 115.9(3) n
C17 C11 C10 109.5(2) n
C1 C11 C10 107.5(2) n
C17 C11 C5 98.4(2) n
C1 C11 C5 112.9(2) n
C10 C11 C5 112.6(2) n
C13 C12 C10 107.6(3) n
O7 C13 C14 114.0(3) n
O7 C13 C12 107.9(3) n
C14 C13 C12 102.1(3) n
O7 C13 C16 112.5(3) n
C14 C13 C16 109.9(3) n
C12 C13 C16 109.8(3) n
O9 C14 C13 108.4(2) n
O9 C14 C9 114.1(3) n
C13 C14 C9 101.9(3) n
C16 C15 C8 118.6(3) n
O8 C16 C13 108.4(3) n
O8 C16 C15 107.9(3) n
C13 C16 C15 115.7(3) n
N1 C17 C11 110.2(3) n
N1 C17 C7 116.2(3) n
C11 C17 C7 100.5(2) n
O3 C18 C4 108.4(3) n
N1 C19 C4 114.2(3) n
O6 C23 O5 125.2(4) n
O6 C23 C24 126.1(4) n
O5 C23 C24 108.6(4) n
O10 C26 O9 122.8(3) n
O10 C26 C27 125.8(3) n
O9 C26 C27 111.4(3) n
C28 C27 C32 119.5(3) n
C28 C27 C26 119.8(3) n
C32 C27 C26 120.7(3) n
C27 C28 C29 120.2(4) n
C30 C29 C28 120.7(4) n
O11 C30 C29 125.3(4) n
O11 C30 C31 115.3(3) n
C29 C30 C31 119.4(3) n
O12 C31 C32 125.3(3) n
O12 C31 C30 115.0(3) n
C32 C31 C30 119.7(3) n
C31 C32 C27 120.4(3) n
C36 C35 N1 131.5(10) n
N1 C35 C36A 130.8(11) n

loop_
_geom_bond_atom_site_label_1
_geom_bond_atom_site_label_2
_geom_bond_site_symmetry_2
_geom_bond_distance
_geom_bond_publ_flag
O1 C20 . 1.384(5) n
O1 C1 . 1.422(4) n
O2 C3 . 1.439(4) n
O3 C21 . 1.388(5) n
O3 C18 . 1.417(5) n
O4 C22 . 1.360(5) n
O4 C6 . 1.424(4) n
O5 C23 . 1.351(4) n
O5 C8 . 1.465(4) n
O6 C23 . 1.172(5) n
O7 C13 . 1.413(4) n
O8 C25A . 1.397(11) n
O8 C25 . 1.393(9) n
O8 C16 . 1.430(4) n
O9 C26 . 1.328(4) n
O9 C14 . 1.442(4) n
O10 C26 . 1.215(4) n
O11 C30 . 1.360(5) n
O11 C33 . 1.431(6) n
O12 C31 . 1.361(4) n
O12 C34 . 1.399(6) n
N1 C35 . 1.431(6) n
N1 C19 . 1.454(5) n
N1 C17 . 1.462(4) n
C1 C2 . 1.512(5) n
C1 C11 . 1.558(4) n
C2 C3 . 1.502(5) n
C3 C4 . 1.541(5) n
C4 C18 . 1.514(5) n
C4 C5 . 1.544(4) n
C4 C19 . 1.546(5) n
C5 C11 . 1.571(4) n
C5 C6 . 1.574(4) n
C6 C7 . 1.541(5) n
C7 C17 . 1.545(4) n
C7 C8 . 1.541(4) n
C8 C9 . 1.531(4) n
C8 C15 . 1.551(4) n
C9 C14 . 1.535(4) n
C9 C10 . 1.556(4) n
C10 C12 . 1.556(4) n
C10 C11 . 1.564(4) n
C11 C17 . 1.521(4) n
C12 C13 . 1.529(5) n
C13 C14 . 1.512(5) n
C13 C16 . 1.533(5) n
C15 C16 . 1.538(5) n
C23 C24 . 1.517(6) n
C26 C27 . 1.482(5) n
C27 C28 . 1.380(5) n
C27 C32 . 1.397(5) n
C28 C29 . 1.384(6) n
C29 C30 . 1.367(6) n
C30 C31 . 1.415(5) n
C31 C32 . 1.367(5) n
C35 C36 . 1.422(9) n
C35 C36A . 1.445(9) n

loop_
_geom_hbond_atom_site_label_D
_geom_hbond_atom_site_label_H
_geom_hbond_atom_site_label_A
_geom_hbond_site_symmetry_A
_geom_hbond_distance_DH
_geom_hbond_distance_HA
_geom_hbond_distance_DA
_geom_hbond_angle_DHA
O2 H02 O10 2_746 0.82 2.04 2.831(4) 160.8
O7 H07 O8 . 0.82 2.18 2.671(4) 118.5
O7 H07 O2 1_455 0.82 2.38 2.865(3) 118.7

loop_
_geom_torsion_atom_site_label_1
_geom_torsion_atom_site_label_2
_geom_torsion_atom_site_label_3
_geom_torsion_atom_site_label_4
_geom_torsion
_geom_torsion_publ_flag
C20 O1 C1 C2 76.9(4) n
C20 O1 C1 C11 -155.6(4) n
O1 C1 C2 C3 164.7(3) n
C11 C1 C2 C3 41.4(4) n
C1 C2 C3 O2 -174.1(3) n
C1 C2 C3 C4 -53.7(4) n
O2 C3 C4 C18 -54.0(4) n
C2 C3 C4 C18 -174.3(3) n
O2 C3 C4 C5 -175.2(3) n
C2 C3 C4 C5 64.6(4) n
O2 C3 C4 C19 65.5(4) n
C2 C3 C4 C19 -54.8(4) n
C18 C4 C5 C11 -178.5(3) n
C3 C4 C5 C11 -61.4(3) n
C19 C4 C5 C11 60.0(3) n
C18 C4 C5 C6 68.7(4) n
C3 C4 C5 C6 -174.1(3) n
C19 C4 C5 C6 -52.8(4) n
C22 O4 C6 C7 134.4(4) n
C22 O4 C6 C5 -107.2(4) n
C4 C5 C6 O4 -25.0(4) n
C11 C5 C6 O4 -142.3(3) n
C4 C5 C6 C7 96.0(3) n
C11 C5 C6 C7 -21.4(3) n
O4 C6 C7 C17 114.0(3) n
C5 C6 C7 C17 -11.5(3) n
O4 C6 C7 C8 -126.9(3) n
C5 C6 C7 C8 107.5(3) n
C23 O5 C8 C9 -178.3(3) n
C23 O5 C8 C7 67.9(4) n
C23 O5 C8 C15 -57.9(4) n
C6 C7 C8 O5 61.3(3) n
C17 C7 C8 O5 175.9(2) n
C6 C7 C8 C9 -47.9(3) n
C17 C7 C8 C9 66.7(3) n
C6 C7 C8 C15 -175.2(3) n
C17 C7 C8 C15 -60.7(3) n
O5 C8 C9 C14 87.9(3) n
C7 C8 C9 C14 -157.7(3) n
C15 C8 C9 C14 -30.0(4) n
O5 C8 C9 C10 -158.0(2) n
C7 C8 C9 C10 -43.7(3) n
C15 C8 C9 C10 84.0(3) n
C8 C9 C10 C12 -89.1(3) n
C14 C9 C10 C12 30.7(3) n
C8 C9 C10 C11 38.7(4) n
C14 C9 C10 C11 158.4(3) n
O1 C1 C11 C17 -50.2(3) n
C2 C1 C11 C17 72.4(4) n
O1 C1 C11 C10 72.6(3) n
C2 C1 C11 C10 -164.7(3) n
O1 C1 C11 C5 -162.7(3) n
C2 C1 C11 C5 -40.0(4) n
C9 C10 C11 C17 -50.6(3) n
C12 C10 C11 C17 70.7(3) n
C9 C10 C11 C1 -177.3(3) n
C12 C10 C11 C1 -56.0(3) n
C9 C10 C11 C5 57.8(3) n
C12 C10 C11 C5 179.1(3) n
C4 C5 C11 C17 -73.1(3) n
C6 C5 C11 C17 46.5(3) n
C4 C5 C11 C1 49.8(3) n
C6 C5 C11 C1 169.4(2) n
C4 C5 C11 C10 171.7(2) n
C6 C5 C11 C10 -68.8(3) n
C9 C10 C12 C13 -3.5(4) n
C11 C10 C12 C13 -132.3(3) n
C10 C12 C13 O7 -145.8(3) n
C10 C12 C13 C14 -25.3(4) n
C10 C12 C13 C16 91.2(3) n
C26 O9 C14 C13 173.3(3) n
C26 O9 C14 C9 -74.0(4) n
O7 C13 C14 O9 -78.5(3) n
C12 C13 C14 O9 165.3(3) n
C16 C13 C14 O9 48.9(3) n
O7 C13 C14 C9 160.8(3) n
C12 C13 C14 C9 44.7(3) n
C16 C13 C14 C9 -71.8(3) n
C8 C9 C14 O9 -44.1(4) n
C10 C9 C14 O9 -164.1(2) n
C8 C9 C14 C13 72.5(3) n
C10 C9 C14 C13 -47.5(3) n
O5 C8 C15 C16 -125.6(3) n
C9 C8 C15 C16 -12.8(4) n
C7 C8 C15 C16 111.6(3) n
C25A O8 C16 C13 -142.9(7) n
C25 O8 C16 C13 -107.4(6) n
C25A O8 C16 C15 91.1(7) n
C25 O8 C16 C15 126.5(6) n
O7 C13 C16 O8 37.9(4) n
C14 C13 C16 O8 -90.3(3) n
C12 C13 C16 O8 158.1(3) n
O7 C13 C16 C15 159.3(3) n
C14 C13 C16 C15 31.1(4) n
C12 C13 C16 C15 -80.5(4) n
C8 C15 C16 O8 134.2(3) n
C8 C15 C16 C13 12.6(4) n
C35 N1 C17 C11 166.6(4) n
C19 N1 C17 C11 -57.2(4) n
C35 N1 C17 C7 -80.0(5) n
C19 N1 C17 C7 56.2(4) n
C1 C11 C17 N1 -51.5(3) n
C10 C11 C17 N1 -173.3(3) n
C5 C11 C17 N1 69.1(3) n
C1 C11 C17 C7 -174.6(2) n
C10 C11 C17 C7 63.6(3) n
C5 C11 C17 C7 -54.0(3) n
C6 C7 C17 N1 -77.4(3) n
C8 C7 C17 N1 165.1(3) n
C6 C7 C17 C11 41.4(3) n
C8 C7 C17 C11 -76.1(3) n
C21 O3 C18 C4 170.8(4) n
C3 C4 C18 O3 -67.7(4) n
C5 C4 C18 O3 50.4(4) n
C19 C4 C18 O3 171.4(3) n
C35 N1 C19 C4 176.1(4) n
C17 N1 C19 C4 39.6(4) n
C18 C4 C19 N1 -163.3(3) n
C3 C4 C19 N1 79.1(4) n
C5 C4 C19 N1 -40.0(4) n
C8 O5 C23 O6 2.6(6) n
C8 O5 C23 C24 -177.9(3) n
C14 O9 C26 O10 -10.4(5) n
C14 O9 C26 C27 168.8(3) n
O10 C26 C27 C28 1.1(6) n
O9 C26 C27 C28 -178.1(3) n
O10 C26 C27 C32 179.5(4) n
O9 C26 C27 C32 0.3(5) n
C32 C27 C28 C29 -3.0(6) n
C26 C27 C28 C29 175.4(4) n
C27 C28 C29 C30 0.2(7) n
C33 O11 C30 C29 6.2(7) n
C33 O11 C30 C31 -175.4(5) n
C28 C29 C30 O11 -178.2(4) n
C28 C29 C30 C31 3.5(7) n
C34 O12 C31 C32 9.4(6) n
C34 O12 C31 C30 -173.1(4) n
O11 C30 C31 O12 -0.6(5) n
C29 C30 C31 O12 177.8(4) n
O11 C30 C31 C32 177.0(3) n
C29 C30 C31 C32 -4.5(6) n
O12 C31 C32 C27 179.2(3) n
C30 C31 C32 C27 1.8(5) n
C28 C27 C32 C31 2.0(5) n
C26 C27 C32 C31 -176.4(3) n
C19 N1 C35 C36 72.7(14) n
C17 N1 C35 C36 -149.5(13) n
C19 N1 C35 C36A -58.3(14) n
C17 N1 C35 C36A 79.5(14) n
